data_7205484
loop_
_publ_author_name
'Yang, Xiu-Li'
'Xie, Ming-Hua'
'Zou, Chao'
'Sun, Fei-Fei'
'Wu, Chuan-De'

_publ_section_title
;
 A series of metal--organic coordination polymers containing multiple
 chiral centers
;
_journal_issue 5
_journal_name_full CrystEngComm
_journal_page_first 1570
_journal_paper_doi 10.1039/c0ce00633e
_journal_volume 13
_journal_year 2011
_chemical_formula_sum 'C11 H14 Cd N2 O5'
_chemical_formula_weight 366.64
_chemical_name_systematic
;
?
;
_space_group_IT_number 19
_symmetry_cell_setting orthorhombic
_symmetry_space_group_name_Hall 'P 2ac 2ab'
_symmetry_space_group_name_H-M 'P 21 21 21'
_atom_sites_solution_hydrogens geom
_atom_sites_solution_primary direct
_atom_sites_solution_secondary difmap
_audit_creation_method SHELXL-97
_cell_angle_alpha 90.00
_cell_angle_beta 90.00
_cell_angle_gamma 90.00
_cell_formula_units_Z 4
_cell_length_a 8.4907(6)
_cell_length_b 9.3897(8)
_cell_length_c 16.0819(10)
_cell_measurement_reflns_used 10123
_cell_measurement_temperature 293(2)
_cell_measurement_theta_max 50.04
_cell_measurement_theta_min 3.23
_cell_volume 1282.13(16)
_computing_structure_refinement 'SHELXL-97 (Sheldrick, 1997)'
_computing_structure_solution 'SHELXS-97 (Sheldrick, 1990)'
_diffrn_ambient_temperature 293(2)
_diffrn_measured_fraction_theta_full 0.998
_diffrn_measured_fraction_theta_max 0.998
_diffrn_radiation_monochromator graphite
_diffrn_radiation_source 'fine-focus sealed tube'
_diffrn_radiation_type MoK\a
_diffrn_radiation_wavelength 0.71073
_diffrn_reflns_av_R_equivalents 0.0626
_diffrn_reflns_av_sigmaI/netI 0.0607
_diffrn_reflns_limit_h_max 10
_diffrn_reflns_limit_h_min -10
_diffrn_reflns_limit_k_max 11
_diffrn_reflns_limit_k_min -11
_diffrn_reflns_limit_l_max 20
_diffrn_reflns_limit_l_min -19
_diffrn_reflns_number 12470
_diffrn_reflns_theta_full 26.37
_diffrn_reflns_theta_max 26.37
_diffrn_reflns_theta_min 3.23
_exptl_absorpt_coefficient_mu 1.721
_exptl_absorpt_correction_T_max 0.842
_exptl_absorpt_correction_T_min 0.655
_exptl_absorpt_correction_type empirical
_exptl_crystal_colour Colorless
_exptl_crystal_density_diffrn 1.899
_exptl_crystal_density_method 'not measured'
_exptl_crystal_description Bloc
_exptl_crystal_F_000 728
_exptl_crystal_size_max 0.36
_exptl_crystal_size_mid 0.21
_exptl_crystal_size_min 0.10
_refine_diff_density_max 0.450
_refine_diff_density_min -0.374
_refine_diff_density_rms 0.081
_refine_ls_abs_structure_details 'Flack H D (1983), Acta Cryst. A39, 876-881'
_refine_ls_abs_structure_Flack -0.02(4)
_refine_ls_extinction_method none
_refine_ls_goodness_of_fit_ref 0.951
_refine_ls_hydrogen_treatment constr
_refine_ls_matrix_type full
_refine_ls_number_parameters 172
_refine_ls_number_reflns 2632
_refine_ls_number_restraints 0
_refine_ls_restrained_S_all 0.951
_refine_ls_R_factor_all 0.0427
_refine_ls_R_factor_gt 0.0303
_refine_ls_shift/su_max 0.000
_refine_ls_shift/su_mean 0.000
_refine_ls_structure_factor_coef Fsqd
_refine_ls_weighting_details 'calc w=1/[\s^2^(Fo^2^)+(0.0218P)^2^+0.0000P] where P=(Fo^2^+2Fc^2^)/3'
_refine_ls_weighting_scheme calc
_refine_ls_wR_factor_gt 0.0526
_refine_ls_wR_factor_ref 0.0545
_reflns_number_gt 2158
_reflns_number_total 2632
_reflns_threshold_expression >2sigma(I)
_cod_data_source_file C0CE00633E.TXT
_cod_data_source_block GluCd
_cod_original_sg_symbol_H-M P2(1)2(1)2(1)
_cod_database_code 7205484

loop_
_symmetry_equiv_pos_as_xyz
'x, y, z'
'-x+1/2, -y, z+1/2'
'-x, y+1/2, -z+1/2'
'x+1/2, -y+1/2, -z'

loop_
_atom_site_label
_atom_site_type_symbol
_atom_site_fract_x
_atom_site_fract_y
_atom_site_fract_z
_atom_site_U_iso_or_equiv
_atom_site_adp_type
_atom_site_occupancy
_atom_site_symmetry_multiplicity
_atom_site_calc_flag
_atom_site_refinement_flags
_atom_site_disorder_assembly
_atom_site_disorder_group
Cd1 Cd -0.04396(4) -0.57780(4) -0.22271(2) 0.02532(9) Uani 1 1 d . . .
O1 O 0.7299(4) -0.6100(4) -0.3036(2) 0.0413(10) Uani 1 1 d . . .
O2 O 0.7450(4) -0.7406(4) -0.1909(2) 0.0364(9) Uani 1 1 d . . .
O3 O 0.0709(4) -0.8038(3) -0.25325(17) 0.0336(10) Uani 1 1 d . . .
O4 O 0.2040(4) -0.9123(4) -0.3520(2) 0.0398(8) Uani 1 1 d . . .
OW1 O 0.6251(9) -0.5017(7) -0.4628(4) 0.151(3) Uani 1 1 d . . .
HW1 H 0.6355 -0.5555 -0.4194 0.181 Uiso 1 1 d . . .
HW2 H 0.6922 -0.5056 -0.5008 0.181 Uiso 1 1 d . . .
N1 N 0.1345(4) -0.5486(4) -0.3342(2) 0.0231(10) Uani 1 1 d . . .
H1A H 0.1881 -0.4660 -0.3255 0.028 Uiso 1 1 calc R . .
N2 N 0.3690(5) -0.4509(5) -0.6132(2) 0.0317(10) Uani 1 1 d . . .
C1 C 0.6706(6) -0.6969(5) -0.2524(3) 0.0332(14) Uani 1 1 d . . .
C2 C 0.5060(5) -0.7484(5) -0.2698(4) 0.0387(13) Uani 1 1 d . . .
H2A H 0.4726 -0.8102 -0.2248 0.046 Uiso 1 1 calc R . .
H2B H 0.5066 -0.8043 -0.3205 0.046 Uiso 1 1 calc R . .
C3 C 0.3883(5) -0.6282(5) -0.2789(4) 0.0333(12) Uani 1 1 d . . .
H3A H 0.4420 -0.5454 -0.3012 0.040 Uiso 1 1 calc R . .
H3B H 0.3486 -0.6031 -0.2243 0.040 Uiso 1 1 calc R . .
C4 C 0.2493(6) -0.6645(5) -0.3352(3) 0.0241(11) Uani 1 1 d . . .
H4A H 0.2891 -0.6737 -0.3922 0.029 Uiso 1 1 calc R . .
C5 C 0.1689(5) -0.8032(5) -0.3122(3) 0.0254(11) Uani 1 1 d . . .
C6 C 0.0472(6) -0.5334(5) -0.4130(2) 0.0318(11) Uani 1 1 d . . .
H6A H -0.0293 -0.4573 -0.4073 0.038 Uiso 1 1 calc R . .
H6B H -0.0100 -0.6209 -0.4239 0.038 Uiso 1 1 calc R . .
C7 C 0.3154(7) -0.3457(6) -0.5656(3) 0.0439(15) Uani 1 1 d . . .
H7A H 0.3500 -0.2536 -0.5764 0.053 Uiso 1 1 calc R . .
C8 C 0.2114(8) -0.3667(6) -0.5013(3) 0.0459(16) Uani 1 1 d . . .
H8A H 0.1803 -0.2907 -0.4681 0.055 Uiso 1 1 calc R . .
C9 C 0.1536(6) -0.5012(6) -0.4866(3) 0.0294(13) Uani 1 1 d . . .
C10 C 0.2037(6) -0.6089(5) -0.5391(3) 0.0358(13) Uani 1 1 d . . .
H10A H 0.1647 -0.7009 -0.5332 0.043 Uiso 1 1 calc R . .
C11 C 0.3113(5) -0.5780(7) -0.5998(3) 0.0344(11) Uani 1 1 d . . .
H11A H 0.3456 -0.6521 -0.6337 0.041 Uiso 1 1 calc R . .

loop_
_atom_site_aniso_label
_atom_site_aniso_U_11
_atom_site_aniso_U_22
_atom_site_aniso_U_33
_atom_site_aniso_U_23
_atom_site_aniso_U_13
_atom_site_aniso_U_12
Cd1 0.02086(15) 0.03061(16) 0.02449(14) -0.00078(19) -0.00081(17) 0.00050(19)
O1 0.030(2) 0.047(3) 0.046(2) 0.0082(19) -0.0053(16) -0.0085(18)
O2 0.032(2) 0.039(2) 0.039(2) 0.0031(17) -0.0058(17) 0.0036(18)
O3 0.031(2) 0.0282(19) 0.041(2) 0.0039(14) 0.0052(16) -0.0073(16)
O4 0.040(2) 0.0208(18) 0.058(2) -0.010(2) 0.0046(16) -0.002(2)
OW1 0.186(7) 0.159(6) 0.108(5) 0.020(4) -0.051(5) 0.067(5)
N1 0.019(2) 0.023(3) 0.027(2) -0.0011(18) 0.0002(18) 0.0012(19)
N2 0.036(2) 0.026(3) 0.032(2) 0.004(2) 0.005(2) 0.004(2)
C1 0.021(3) 0.025(3) 0.053(4) -0.002(3) 0.001(2) 0.004(2)
C2 0.023(3) 0.027(2) 0.067(3) 0.005(3) -0.009(3) -0.0033(18)
C3 0.023(3) 0.029(3) 0.048(3) -0.007(3) 0.002(3) -0.006(2)
C4 0.022(3) 0.021(3) 0.029(3) 0.002(2) 0.003(2) 0.000(2)
C5 0.014(2) 0.025(3) 0.037(3) 0.000(2) -0.006(2) -0.001(2)
C6 0.025(2) 0.040(3) 0.030(2) 0.007(2) 0.007(3) 0.004(3)
C7 0.057(4) 0.030(3) 0.045(3) 0.003(3) 0.011(3) -0.006(3)
C8 0.066(4) 0.032(3) 0.040(3) -0.005(3) 0.019(3) 0.006(3)
C9 0.027(3) 0.035(3) 0.027(3) 0.004(2) 0.004(2) 0.007(2)
C10 0.051(4) 0.019(3) 0.037(3) 0.000(2) 0.002(3) -0.003(2)
C11 0.042(3) 0.033(3) 0.029(2) 0.003(3) 0.005(2) 0.001(3)

loop_
_atom_type_symbol
_atom_type_description
_atom_type_scat_dispersion_real
_atom_type_scat_dispersion_imag
_atom_type_scat_source
C C 0.0033 0.0016 'International Tables Vol C Tables 4.2.6.8 and 6.1.1.4'
H H 0.0000 0.0000 'International Tables Vol C Tables 4.2.6.8 and 6.1.1.4'
N N 0.0061 0.0033 'International Tables Vol C Tables 4.2.6.8 and 6.1.1.4'
O O 0.0106 0.0060 'International Tables Vol C Tables 4.2.6.8 and 6.1.1.4'
Cd Cd -0.8075 1.2024 'International Tables Vol C Tables 4.2.6.8 and 6.1.1.4'

loop_
_geom_angle_atom_site_label_1
_geom_angle_atom_site_label_2
_geom_angle_atom_site_label_3
_geom_angle
_geom_angle_site_symmetry_1
_geom_angle_site_symmetry_3
_geom_angle_publ_flag
N2 Cd1 O1 164.35(13) 2_545 1_455 ?
N2 Cd1 N1 98.76(12) 2_545 . ?
O1 Cd1 N1 96.86(12) 1_455 . ?
N2 Cd1 O3 89.89(13) 2_545 . ?
O1 Cd1 O3 96.09(12) 1_455 . ?
N1 Cd1 O3 71.66(12) . . ?
N2 Cd1 O4 84.65(13) 2_545 3_554 ?
O1 Cd1 O4 84.07(12) 1_455 3_554 ?
N1 Cd1 O4 132.12(12) . 3_554 ?
O3 Cd1 O4 156.13(11) . 3_554 ?
N2 Cd1 O2 112.88(13) 2_545 1_455 ?
O1 Cd1 O2 54.94(12) 1_455 1_455 ?
N1 Cd1 O2 135.32(12) . 1_455 ?
O3 Cd1 O2 77.49(11) . 1_455 ?
O4 Cd1 O2 83.28(12) 3_554 1_455 ?
N2 Cd1 O3 93.09(13) 2_545 3_554 ?
O1 Cd1 O3 88.46(12) 1_455 3_554 ?
N1 Cd1 O3 80.18(12) . 3_554 ?
O3 Cd1 O3 151.80(3) . 3_554 ?
O4 Cd1 O3 51.96(11) 3_554 3_554 ?
O2 Cd1 O3 126.24(12) 1_455 3_554 ?
N2 Cd1 C1 138.94(15) 2_545 1_455 ?
O1 Cd1 C1 27.73(12) 1_455 1_455 ?
N1 Cd1 C1 119.15(13) . 1_455 ?
O3 Cd1 C1 87.84(13) . 1_455 ?
O4 Cd1 C1 81.28(13) 3_554 1_455 ?
O2 Cd1 C1 27.29(12) 1_455 1_455 ?
O3 Cd1 C1 107.57(13) 3_554 1_455 ?
C1 O1 Cd1 92.8(3) . 1_655 ?
C1 O2 Cd1 90.0(3) . 1_655 ?
C5 O3 Cd1 114.8(3) . . ?
C5 O3 Cd1 87.2(3) . 3_544 ?
Cd1 O3 Cd1 150.54(15) . 3_544 ?
C5 O4 Cd1 98.1(3) . 3_544 ?
C4 N1 C6 113.4(3) . . ?
C4 N1 Cd1 110.5(3) . . ?
C6 N1 Cd1 109.9(3) . . ?
C11 N2 C7 117.0(5) . . ?
C11 N2 Cd1 118.1(3) . 2_544 ?
C7 N2 Cd1 124.7(4) . 2_544 ?
O2 C1 O1 121.9(5) . . ?
O2 C1 C2 120.9(5) . . ?
O1 C1 C2 117.2(4) . . ?
O2 C1 Cd1 62.7(3) . 1_655 ?
O1 C1 Cd1 59.5(2) . 1_655 ?
C2 C1 Cd1 174.4(3) . 1_655 ?
C1 C2 C3 113.0(4) . . ?
C2 C3 C4 113.7(4) . . ?
N1 C4 C5 109.7(4) . . ?
N1 C4 C3 110.1(4) . . ?
C5 C4 C3 113.3(4) . . ?
O4 C5 O3 122.7(4) . . ?
O4 C5 C4 118.3(4) . . ?
O3 C5 C4 118.9(4) . . ?
N1 C6 C9 112.9(4) . . ?
N2 C7 C8 123.1(5) . . ?
C7 C8 C9 119.4(5) . . ?
C8 C9 C10 117.1(4) . . ?
C8 C9 C6 122.0(5) . . ?
C10 C9 C6 120.8(5) . . ?
C11 C10 C9 119.0(5) . . ?
N2 C11 C10 124.2(5) . . ?

loop_
_geom_bond_atom_site_label_1
_geom_bond_atom_site_label_2
_geom_bond_distance
_geom_bond_site_symmetry_2
_geom_bond_publ_flag
Cd1 N2 2.320(4) 2_545 ?
Cd1 O1 2.338(3) 1_455 ?
Cd1 N1 2.364(4) . ?
Cd1 O3 2.387(3) . ?
Cd1 O4 2.389(3) 3_554 ?
Cd1 O2 2.410(4) 1_455 ?
Cd1 O3 2.611(3) 3_554 ?
Cd1 C1 2.712(5) 1_455 ?
O1 C1 1.263(5) . ?
O1 Cd1 2.339(3) 1_655 ?
O2 C1 1.243(5) . ?
O2 Cd1 2.410(4) 1_655 ?
O3 C5 1.262(5) . ?
O3 Cd1 2.611(3) 3_544 ?
O4 C5 1.244(6) . ?
O4 Cd1 2.389(3) 3_544 ?
N1 C4 1.461(6) . ?
N1 C6 1.474(5) . ?
N2 C11 1.308(7) . ?
N2 C7 1.330(6) . ?
N2 Cd1 2.320(4) 2_544 ?
C1 C2 1.505(7) . ?
C1 Cd1 2.712(5) 1_655 ?
C2 C3 1.514(6) . ?
C3 C4 1.526(6) . ?
C4 C5 1.516(6) . ?
C6 C9 1.519(6) . ?
C7 C8 1.374(8) . ?
C8 C9 1.375(7) . ?
C9 C10 1.385(7) . ?
C10 C11 1.368(6) . ?

loop_
_geom_hbond_atom_site_label_D
_geom_hbond_atom_site_label_H
_geom_hbond_atom_site_label_A
_geom_hbond_distance_DH
_geom_hbond_distance_HA
_geom_hbond_distance_DA
_geom_hbond_angle_DHA
_geom_hbond_site_symmetry_A
OW1 HW1 O1 0.87 2.09 2.895(6) 154.1 .
OW1 HW2 O4 0.84 2.49 3.158(7) 137.3 4_534
N1 H1A O2 0.91 2.21 3.094(5) 164.6 3_654
